data_7013404
loop_
_publ_author_name
'Yam, Vivian Wing-Wah'
'Ko, Chi-Chiu'
'Chu, Ben Wai-Kin'
'Zhu, Nianyong'

_publ_section_title
;
 Syntheses, crystal structures, photophysics and cation-binding studies
 of luminescent functionalized ruthenium polypyridine complexes with
 orthometallated aminocarbene ligands
;
_journal_issue 20
_journal_name_full 'Dalton Transactions'
_journal_page_first 3914
_journal_paper_doi 10.1039/b307429c
_journal_year 2003
_chemical_formula_moiety 'C47 H51 Br F3 N5 O9 Ru S'
_chemical_formula_sum 'C47 H51 Br F3 N5 O9 Ru S'
_chemical_formula_weight 1099.97
_space_group_IT_number 14
_symmetry_cell_setting monoclinic
_symmetry_space_group_name_Hall '-P 2yn'
_symmetry_space_group_name_H-M 'P 1 21/n 1'
_atom_sites_solution_hydrogens geom
_atom_sites_solution_primary direct
_atom_sites_solution_secondary difmap
_audit_creation_method SHELXL-97
_cell_angle_alpha 90.00
_cell_angle_beta 91.50(3)
_cell_angle_gamma 90.00
_cell_formula_units_Z 4
_cell_length_a 14.063(3)
_cell_length_b 17.027(3)
_cell_length_c 20.484(4)
_cell_measurement_reflns_used 0
_cell_measurement_temperature 301(2)
_cell_measurement_theta_max 0
_cell_measurement_theta_min 0
_cell_volume 4903.2(17)
_computing_cell_refinement Scalepack
_computing_data_collection Marcontrol
_computing_data_reduction Denzo
_computing_molecular_graphics 'Ortep-3 for Windows (Farrugia, 1997)'
_computing_publication_material 'WinGX publication routines (Farrugia, 1999)'
_computing_structure_refinement 'SHELXL-97 (Sheldrick, 1997)'
_computing_structure_solution Shelxs-97
_diffrn_ambient_temperature 301(2)
_diffrn_measured_fraction_theta_full 0.704
_diffrn_measured_fraction_theta_max 0.704
_diffrn_measurement_device_type Mar300
_diffrn_measurement_method Oscillation
_diffrn_radiation_monochromator graphite
_diffrn_radiation_source 'fine-focus sealed tube'
_diffrn_radiation_type MoK\a
_diffrn_radiation_wavelength 0.71073
_diffrn_reflns_av_R_equivalents 0.0479
_diffrn_reflns_av_sigmaI/netI 0.0947
_diffrn_reflns_limit_h_max 11
_diffrn_reflns_limit_h_min -16
_diffrn_reflns_limit_k_max 20
_diffrn_reflns_limit_k_min -17
_diffrn_reflns_limit_l_max 23
_diffrn_reflns_limit_l_min -23
_diffrn_reflns_number 13983
_diffrn_reflns_theta_full 25.46
_diffrn_reflns_theta_max 25.46
_diffrn_reflns_theta_min 1.56
_exptl_absorpt_coefficient_mu 1.247
_exptl_absorpt_correction_type none
_exptl_crystal_colour purple
_exptl_crystal_density_diffrn 1.490
_exptl_crystal_density_method 'not measured'
_exptl_crystal_description prism
_exptl_crystal_F_000 2248
_exptl_crystal_size_max 0.5
_exptl_crystal_size_mid 0.1
_exptl_crystal_size_min 0.1
_refine_diff_density_max 0.535
_refine_diff_density_min -0.382
_refine_diff_density_rms 0.072
_refine_ls_extinction_method none
_refine_ls_goodness_of_fit_ref 0.944
_refine_ls_hydrogen_treatment mixed
_refine_ls_matrix_type full
_refine_ls_number_parameters 604
_refine_ls_number_reflns 6405
_refine_ls_number_restraints 0
_refine_ls_restrained_S_all 0.944
_refine_ls_R_factor_all 0.0855
_refine_ls_R_factor_gt 0.0452
_refine_ls_shift/su_max 0.001
_refine_ls_shift/su_mean 0.000
_refine_ls_structure_factor_coef Fsqd
_refine_ls_weighting_details 'calc w=1/[\s^2^(Fo^2^)+(0.0664P)^2^+0.0000P] where P=(Fo^2^+2Fc^2^)/3'
_refine_ls_weighting_scheme calc
_refine_ls_wR_factor_gt 0.1116
_refine_ls_wR_factor_ref 0.1318
_reflns_number_gt 3926
_reflns_number_total 6405
_reflns_threshold_expression >2sigma(I)
_cod_data_source_file b307429c.txt
_cod_data_source_block mar158
_cod_original_sg_symbol_H-M 'P 21/n'
_cod_database_code 7013404

loop_
_symmetry_equiv_pos_as_xyz
'x, y, z'
'-x+1/2, y+1/2, -z+1/2'
'-x, -y, -z'
'x-1/2, -y-1/2, z-1/2'

loop_
_atom_site_label
_atom_site_type_symbol
_atom_site_fract_x
_atom_site_fract_y
_atom_site_fract_z
_atom_site_U_iso_or_equiv
_atom_site_adp_type
_atom_site_occupancy
_atom_site_symmetry_multiplicity
_atom_site_calc_flag
_atom_site_refinement_flags
_atom_site_disorder_assembly
_atom_site_disorder_group
Ru1 Ru 0.75694(3) 0.93965(3) 0.15953(2) 0.04268(18) Uani 1 1 d . . .
Br2 Br 0.55933(6) 1.25046(4) 0.15375(4) 0.0765(3) Uani 1 1 d . . .
O1 O 0.8175(3) 0.5803(2) 0.08867(19) 0.0630(12) Uani 1 1 d . . .
O2 O 0.8748(4) 0.4213(3) 0.1094(2) 0.0856(15) Uani 1 1 d . . .
O3 O 0.8302(5) 0.3731(4) -0.0569(4) 0.159(3) Uani 1 1 d . . .
O4 O 0.6519(4) 0.4701(3) -0.0859(2) 0.0849(15) Uani 1 1 d . . .
O5 O 0.6866(3) 0.5937(3) 0.0010(2) 0.0764(14) Uani 1 1 d . . .
N1 N 0.8288(3) 0.9785(3) 0.2423(2) 0.0474(12) Uani 1 1 d . . .
N2 N 0.8497(4) 1.0268(3) 0.1224(2) 0.0511(13) Uani 1 1 d . . .
N3 N 0.7105(4) 0.9013(3) 0.0691(2) 0.0460(12) Uani 1 1 d . . .
N4 N 0.8600(3) 0.8525(3) 0.1354(2) 0.0446(12) Uani 1 1 d . . .
N5 N 0.5822(4) 0.9049(3) 0.2183(2) 0.0474(12) Uani 1 1 d . . .
H5 H 0.5380 0.8781 0.2361 0.057 Uiso 1 1 calc R . .
C1 C 0.8554(5) 1.0503(4) 0.0603(3) 0.070(2) Uani 1 1 d . . .
H1 H 0.8215 1.0226 0.0282 0.084 Uiso 1 1 calc R . .
C2 C 0.9090(7) 1.1134(5) 0.0417(4) 0.105(3) Uani 1 1 d . . .
H2 H 0.9112 1.1283 -0.0019 0.126 Uiso 1 1 calc R . .
C3 C 0.9595(7) 1.1541(5) 0.0895(5) 0.114(3) Uani 1 1 d . . .
H3 H 0.9952 1.1979 0.0785 0.137 Uiso 1 1 calc R . .
C4 C 0.9568(5) 1.1299(4) 0.1527(4) 0.083(2) Uani 1 1 d . . .
H4 H 0.9912 1.1566 0.1851 0.100 Uiso 1 1 calc R . .
C5 C 0.9023(5) 1.0655(4) 0.1682(3) 0.0578(17) Uani 1 1 d . . .
C6 C 0.8949(4) 1.0354(3) 0.2347(3) 0.0485(16) Uani 1 1 d . . .
C7 C 0.9510(5) 1.0616(4) 0.2867(4) 0.069(2) Uani 1 1 d . . .
H7 H 0.9953 1.1013 0.2804 0.083 Uiso 1 1 calc R . .
C8 C 0.9412(6) 1.0291(5) 0.3477(4) 0.077(2) Uani 1 1 d . . .
H8 H 0.9798 1.0454 0.3827 0.093 Uiso 1 1 calc R . .
C9 C 0.8733(6) 0.9721(4) 0.3561(3) 0.071(2) Uani 1 1 d . . .
H9 H 0.8646 0.9498 0.3969 0.085 Uiso 1 1 calc R . .
C10 C 0.8184(5) 0.9486(3) 0.3029(3) 0.0567(17) Uani 1 1 d . . .
H10 H 0.7722 0.9104 0.3090 0.068 Uiso 1 1 calc R . .
C11 C 0.6303(5) 0.9248(3) 0.0377(3) 0.0596(17) Uani 1 1 d . . .
H11 H 0.5909 0.9603 0.0585 0.072 Uiso 1 1 calc R . .
C12 C 0.6035(5) 0.8991(4) -0.0237(3) 0.073(2) Uani 1 1 d . . .
H12 H 0.5474 0.9169 -0.0437 0.088 Uiso 1 1 calc R . .
C13 C 0.6607(6) 0.8468(4) -0.0550(3) 0.074(2) Uani 1 1 d . . .
H13 H 0.6447 0.8294 -0.0969 0.089 Uiso 1 1 calc R . .
C14 C 0.7402(5) 0.8211(4) -0.0242(3) 0.0644(18) Uani 1 1 d . . .
H14 H 0.7790 0.7849 -0.0446 0.077 Uiso 1 1 calc R . .
C15 C 0.7651(5) 0.8480(3) 0.0382(3) 0.0504(16) Uani 1 1 d . . .
C16 C 0.8495(4) 0.8206(3) 0.0751(3) 0.0471(15) Uani 1 1 d . . .
C17 C 0.9142(5) 0.7676(3) 0.0515(3) 0.0585(18) Uani 1 1 d . . .
H17 H 0.9061 0.7467 0.0098 0.070 Uiso 1 1 calc R . .
C18 C 0.9889(6) 0.7465(4) 0.0895(4) 0.072(2) Uani 1 1 d . . .
H18 H 1.0331 0.7109 0.0740 0.086 Uiso 1 1 calc R . .
C19 C 1.0005(5) 0.7775(4) 0.1517(4) 0.0693(19) Uani 1 1 d . . .
H19 H 1.0519 0.7630 0.1785 0.083 Uiso 1 1 calc R . .
C20 C 0.9344(5) 0.8301(4) 0.1730(3) 0.0603(17) Uani 1 1 d . . .
H20 H 0.9415 0.8508 0.2148 0.072 Uiso 1 1 calc R . .
C21 C 0.6515(4) 1.0179(3) 0.1738(2) 0.0428(14) Uani 1 1 d . . .
C22 C 0.5696(5) 0.9853(3) 0.2028(2) 0.0465(15) Uani 1 1 d . . .
C23 C 0.4878(4) 1.0273(4) 0.2163(3) 0.0525(16) Uani 1 1 d . . .
H23 H 0.4358 1.0026 0.2345 0.063 Uiso 1 1 calc R . .
C24 C 0.4851(5) 1.1069(4) 0.2021(3) 0.0546(17) Uani 1 1 d . . .
H24 H 0.4319 1.1369 0.2114 0.065 Uiso 1 1 calc R . .
C25 C 0.5629(5) 1.1403(3) 0.1740(3) 0.0497(16) Uani 1 1 d . . .
C26 C 0.6444(4) 1.0982(3) 0.1603(3) 0.0521(16) Uani 1 1 d . . .
H26 H 0.6953 1.1239 0.1417 0.062 Uiso 1 1 calc R . .
C27 C 0.6657(4) 0.8723(3) 0.2040(2) 0.0457(15) Uani 1 1 d . . .
C28 C 0.6745(5) 0.7869(3) 0.2254(3) 0.0518(16) Uani 1 1 d . . .
H28A H 0.7332 0.7798 0.2506 0.062 Uiso 1 1 calc R . .
H28B H 0.6220 0.7736 0.2531 0.062 Uiso 1 1 calc R . .
C29 C 0.6738(5) 0.7331(3) 0.1663(3) 0.0480(15) Uani 1 1 d . . .
C30 C 0.7464(4) 0.6793(3) 0.1570(3) 0.0498(15) Uani 1 1 d . . .
H30 H 0.7946 0.6741 0.1886 0.060 Uiso 1 1 calc R . .
C31 C 0.7478(5) 0.6340(3) 0.1020(3) 0.0514(16) Uani 1 1 d . . .
C32 C 0.6767(5) 0.6402(3) 0.0538(3) 0.0556(17) Uani 1 1 d . . .
C33 C 0.6032(5) 0.6911(4) 0.0629(3) 0.0629(19) Uani 1 1 d . . .
H33 H 0.5542 0.6947 0.0317 0.075 Uiso 1 1 calc R . .
C34 C 0.6014(5) 0.7378(3) 0.1190(3) 0.0589(18) Uani 1 1 d . . .
H34 H 0.5511 0.7724 0.1248 0.071 Uiso 1 1 calc R . .
C35 C 0.8828(5) 0.5577(4) 0.1390(3) 0.0646(18) Uani 1 1 d . . .
H35A H 0.8492 0.5448 0.1783 0.077 Uiso 1 1 calc R . .
H35B H 0.9267 0.6002 0.1488 0.077 Uiso 1 1 calc R . .
C36 C 0.9363(5) 0.4865(5) 0.1151(3) 0.079(2) Uani 1 1 d . . .
H36A H 0.9631 0.4979 0.0729 0.095 Uiso 1 1 calc R . .
H36B H 0.9883 0.4743 0.1455 0.095 Uiso 1 1 calc R . .
C37 C 0.8824(8) 0.3766(6) 0.0527(4) 0.134(4) Uani 1 1 d . . .
H37A H 0.8603 0.3234 0.0602 0.160 Uiso 1 1 calc R . .
H37B H 0.9481 0.3744 0.0395 0.160 Uiso 1 1 calc R . .
C38 C 0.8188(9) 0.4176(7) -0.0016(5) 0.156(5) Uani 1 1 d . . .
H38A H 0.7527 0.4184 0.0106 0.187 Uiso 1 1 calc R . .
H38B H 0.8398 0.4712 -0.0087 0.187 Uiso 1 1 calc R . .
C39 C 0.7944(10) 0.4133(8) -0.1180(5) 0.189(6) Uani 1 1 d . . .
H39A H 0.8201 0.4661 -0.1185 0.227 Uiso 1 1 calc R . .
H39B H 0.8193 0.3856 -0.1553 0.227 Uiso 1 1 calc R . .
C40 C 0.6971(8) 0.4180(6) -0.1258(6) 0.144(4) Uani 1 1 d . . .
H40A H 0.6823 0.4322 -0.1708 0.172 Uiso 1 1 calc R . .
H40B H 0.6707 0.3661 -0.1187 0.172 Uiso 1 1 calc R . .
C41 C 0.6563(6) 0.5499(4) -0.1045(3) 0.081(2) Uani 1 1 d . . .
H41A H 0.6177 0.5584 -0.1439 0.097 Uiso 1 1 calc R . .
H41B H 0.7214 0.5641 -0.1136 0.097 Uiso 1 1 calc R . .
C42 C 0.6211(6) 0.5990(4) -0.0514(3) 0.077(2) Uani 1 1 d . . .
H42A H 0.6150 0.6531 -0.0658 0.093 Uiso 1 1 calc R . .
H42B H 0.5591 0.5806 -0.0383 0.093 Uiso 1 1 calc R . .
S1 S 0.13101(15) 0.31525(12) 0.18845(10) 0.0774(6) Uani 1 1 d . . .
O6 O 0.0518(4) 0.2857(4) 0.2243(3) 0.129(2) Uani 1 1 d . . .
O7 O 0.1311(4) 0.2953(4) 0.1209(2) 0.119(2) Uani 1 1 d . . .
O8 O 0.1553(4) 0.3946(3) 0.2043(3) 0.1022(17) Uani 1 1 d . . .
C43 C 0.2278(8) 0.2587(6) 0.2203(5) 0.103(3) Uani 1 1 d . . .
F1 F 0.2166(5) 0.1826(3) 0.2089(3) 0.163(3) Uani 1 1 d . . .
F2 F 0.3102(4) 0.2795(4) 0.1932(3) 0.150(2) Uani 1 1 d . . .
F3 F 0.2415(5) 0.2663(4) 0.2836(3) 0.159(2) Uani 1 1 d . . .
O9 O 0.7488(6) 0.0833(6) 0.9135(4) 0.155(3) Uani 1 1 d . . .
C44 C 0.7689(11) 0.0348(9) 0.8603(6) 0.178(6) Uani 1 1 d . . .
H44A H 0.7286 -0.0112 0.8622 0.214 Uiso 1 1 calc R . .
H44B H 0.7516 0.0629 0.8205 0.214 Uiso 1 1 calc R . .
C45 C 0.8592(10) 0.0109(10) 0.8560(9) 0.236(9) Uani 1 1 d . . .
H45A H 0.8652 -0.0219 0.8182 0.353 Uiso 1 1 calc R . .
H45B H 0.8770 -0.0184 0.8945 0.353 Uiso 1 1 calc R . .
H45C H 0.9000 0.0557 0.8523 0.353 Uiso 1 1 calc R . .
C46 C 0.6635(11) 0.1254(11) 0.9195(8) 0.200(7) Uani 1 1 d . . .
H46A H 0.6132 0.0872 0.9253 0.240 Uiso 1 1 calc R . .
H46B H 0.6505 0.1513 0.8781 0.240 Uiso 1 1 calc R . .
C47 C 0.6548(14) 0.1826(12) 0.9691(8) 0.266(11) Uani 1 1 d . . .
H47A H 0.5921 0.2049 0.9667 0.398 Uiso 1 1 calc R . .
H47B H 0.7011 0.2232 0.9632 0.398 Uiso 1 1 calc R . .
H47C H 0.6652 0.1584 1.0110 0.398 Uiso 1 1 calc R . .

loop_
_atom_site_aniso_label
_atom_site_aniso_U_11
_atom_site_aniso_U_22
_atom_site_aniso_U_33
_atom_site_aniso_U_23
_atom_site_aniso_U_13
_atom_site_aniso_U_12
Ru1 0.0442(3) 0.0386(3) 0.0454(3) -0.0011(2) 0.0041(2) 0.0006(2)
Br2 0.0903(6) 0.0451(4) 0.0939(6) 0.0020(3) -0.0029(4) 0.0144(4)
O1 0.065(3) 0.067(3) 0.056(3) -0.005(2) -0.009(2) 0.016(2)
O2 0.109(5) 0.058(3) 0.090(4) -0.013(3) 0.008(3) 0.010(3)
O3 0.154(7) 0.169(7) 0.152(6) -0.093(5) -0.051(5) 0.088(5)
O4 0.084(4) 0.068(3) 0.102(4) -0.025(3) -0.007(3) 0.009(3)
O5 0.091(4) 0.065(3) 0.071(3) -0.015(2) -0.026(3) 0.027(3)
N1 0.048(3) 0.043(3) 0.052(3) -0.002(2) 0.000(2) 0.009(3)
N2 0.049(4) 0.046(3) 0.058(3) 0.003(3) 0.006(3) -0.005(3)
N3 0.048(3) 0.045(3) 0.045(3) 0.002(2) 0.002(2) 0.006(3)
N4 0.042(3) 0.046(3) 0.046(3) 0.007(2) 0.003(2) -0.001(2)
N5 0.050(4) 0.040(3) 0.053(3) 0.001(2) 0.010(2) -0.007(3)
C1 0.062(5) 0.078(5) 0.071(5) 0.011(4) 0.002(4) -0.015(4)
C2 0.100(7) 0.120(7) 0.094(6) 0.039(6) 0.009(5) -0.048(6)
C3 0.098(8) 0.106(7) 0.139(9) 0.030(6) 0.011(6) -0.043(6)
C4 0.075(6) 0.077(5) 0.098(6) 0.005(5) 0.002(5) -0.032(5)
C5 0.045(4) 0.058(4) 0.071(5) -0.003(4) 0.008(3) -0.003(4)
C6 0.036(4) 0.043(3) 0.067(4) -0.018(3) -0.001(3) 0.001(3)
C7 0.051(5) 0.067(5) 0.088(6) -0.031(4) -0.006(4) -0.001(4)
C8 0.066(6) 0.086(6) 0.078(6) -0.032(4) -0.014(4) 0.016(5)
C9 0.082(6) 0.078(5) 0.053(4) -0.009(4) -0.012(4) 0.021(5)
C10 0.061(5) 0.054(4) 0.055(4) -0.006(3) 0.001(3) 0.007(3)
C11 0.065(5) 0.055(4) 0.059(4) -0.001(3) 0.000(4) 0.006(4)
C12 0.075(6) 0.080(5) 0.064(5) 0.001(4) -0.024(4) 0.012(4)
C13 0.089(6) 0.081(5) 0.053(4) -0.014(4) -0.006(4) 0.002(5)
C14 0.075(5) 0.063(4) 0.055(4) -0.014(3) 0.007(4) 0.007(4)
C15 0.064(5) 0.046(4) 0.041(4) -0.003(3) 0.010(3) -0.006(3)
C16 0.046(4) 0.045(3) 0.050(4) 0.004(3) 0.009(3) -0.002(3)
C17 0.069(5) 0.046(4) 0.061(4) -0.002(3) 0.018(4) 0.012(4)
C18 0.068(6) 0.066(5) 0.082(5) 0.004(4) 0.023(4) 0.026(4)
C19 0.055(5) 0.068(5) 0.085(6) 0.008(4) -0.003(4) 0.011(4)
C20 0.059(5) 0.065(4) 0.057(4) 0.000(3) 0.003(4) 0.007(4)
C21 0.052(4) 0.037(3) 0.039(3) 0.000(3) -0.004(3) -0.007(3)
C22 0.058(5) 0.042(4) 0.040(3) -0.003(3) -0.007(3) -0.005(3)
C23 0.043(4) 0.057(4) 0.057(4) 0.005(3) 0.000(3) 0.008(3)
C24 0.050(5) 0.059(4) 0.054(4) -0.004(3) -0.003(3) 0.017(4)
C25 0.056(5) 0.043(3) 0.050(4) -0.005(3) -0.004(3) 0.007(3)
C26 0.054(5) 0.050(4) 0.053(4) -0.002(3) 0.005(3) -0.003(3)
C27 0.053(4) 0.044(3) 0.040(3) -0.008(3) 0.004(3) 0.007(3)
C28 0.057(4) 0.042(3) 0.057(4) 0.004(3) 0.006(3) -0.001(3)
C29 0.049(4) 0.038(3) 0.057(4) 0.006(3) 0.000(3) -0.007(3)
C30 0.049(4) 0.044(3) 0.057(4) 0.002(3) 0.001(3) 0.003(3)
C31 0.052(4) 0.040(3) 0.063(4) 0.004(3) 0.005(3) 0.003(3)
C32 0.068(5) 0.036(3) 0.062(4) 0.001(3) -0.008(4) 0.004(3)
C33 0.065(5) 0.052(4) 0.070(5) 0.003(4) -0.021(4) -0.001(4)
C34 0.055(5) 0.047(4) 0.075(5) 0.005(3) -0.001(4) 0.006(3)
C35 0.068(5) 0.065(4) 0.060(4) 0.002(3) -0.008(4) 0.010(4)
C36 0.078(6) 0.104(6) 0.056(4) 0.007(4) 0.005(4) 0.042(5)
C37 0.155(10) 0.129(8) 0.116(8) -0.045(7) -0.024(7) 0.065(7)
C38 0.170(12) 0.188(11) 0.109(8) -0.057(8) -0.016(7) 0.082(9)
C39 0.187(16) 0.259(16) 0.118(9) -0.062(9) -0.047(9) 0.097(12)
C40 0.105(9) 0.144(9) 0.178(11) -0.058(8) -0.054(8) 0.039(8)
C41 0.076(6) 0.088(6) 0.078(5) -0.013(4) -0.005(4) -0.008(5)
C42 0.089(6) 0.064(4) 0.077(5) -0.010(4) -0.020(4) 0.011(4)
S1 0.0611(14) 0.0851(14) 0.0864(15) -0.0269(11) 0.0071(11) 0.0067(11)
O6 0.088(5) 0.146(5) 0.154(5) -0.051(4) 0.055(4) -0.033(4)
O7 0.122(5) 0.155(5) 0.081(4) -0.056(4) -0.002(3) 0.037(4)
O8 0.114(5) 0.070(3) 0.123(4) -0.026(3) 0.004(3) 0.010(3)
C43 0.112(9) 0.091(7) 0.105(8) -0.021(6) 0.005(6) 0.019(6)
F1 0.202(7) 0.082(4) 0.205(6) -0.007(4) 0.013(5) 0.045(4)
F2 0.065(4) 0.174(6) 0.210(6) 0.006(5) 0.022(4) 0.025(4)
F3 0.185(7) 0.175(6) 0.114(4) 0.000(4) -0.022(4) 0.059(5)
O9 0.121(7) 0.221(9) 0.124(6) -0.001(6) -0.002(5) 0.031(6)
C44 0.200(18) 0.215(16) 0.120(10) 0.004(10) -0.005(11) -0.050(13)
C45 0.118(13) 0.212(16) 0.38(2) -0.092(15) 0.048(13) 0.033(12)
C46 0.136(14) 0.237(19) 0.225(18) 0.100(14) -0.022(13) 0.020(13)
C47 0.25(2) 0.34(3) 0.211(18) -0.047(16) 0.029(15) 0.125(19)

loop_
_atom_type_symbol
_atom_type_description
_atom_type_scat_dispersion_real
_atom_type_scat_dispersion_imag
_atom_type_scat_source
Ru Ru -1.2594 0.8363 'International Tables Vol C Tables 4.2.6.8 and 6.1.1.4'
Br Br -0.2901 2.4595 'International Tables Vol C Tables 4.2.6.8 and 6.1.1.4'
O O 0.0106 0.0060 'International Tables Vol C Tables 4.2.6.8 and 6.1.1.4'
N N 0.0061 0.0033 'International Tables Vol C Tables 4.2.6.8 and 6.1.1.4'
C C 0.0033 0.0016 'International Tables Vol C Tables 4.2.6.8 and 6.1.1.4'
S S 0.1246 0.1234 'International Tables Vol C Tables 4.2.6.8 and 6.1.1.4'
F F 0.0171 0.0103 'International Tables Vol C Tables 4.2.6.8 and 6.1.1.4'
H H 0.0000 0.0000 'International Tables Vol C Tables 4.2.6.8 and 6.1.1.4'

loop_
_geom_angle_atom_site_label_1
_geom_angle_atom_site_label_2
_geom_angle_atom_site_label_3
_geom_angle
_geom_angle_site_symmetry_1
_geom_angle_site_symmetry_3
_geom_angle_publ_flag
C27 Ru1 C21 80.1(2) . . ?
C27 Ru1 N3 92.1(2) . . ?
C21 Ru1 N3 97.0(2) . . ?
C27 Ru1 N1 96.8(2) . . ?
C21 Ru1 N1 90.89(19) . . ?
N3 Ru1 N1 169.0(2) . . ?
C27 Ru1 N2 170.8(2) . . ?
C21 Ru1 N2 92.9(2) . . ?
N3 Ru1 N2 94.75(19) . . ?
N1 Ru1 N2 77.2(2) . . ?
C27 Ru1 N4 99.0(2) . . ?
C21 Ru1 N4 173.85(19) . . ?
N3 Ru1 N4 76.88(18) . . ?
N1 Ru1 N4 95.26(18) . . ?
N2 Ru1 N4 88.60(18) . . ?
C31 O1 C35 119.3(5) . . ?
C37 O2 C36 116.0(7) . . ?
C38 O3 C39 113.0(8) . . ?
C40 O4 C41 115.9(8) . . ?
C32 O5 C42 119.8(5) . . ?
C10 N1 C6 117.7(5) . . ?
C10 N1 Ru1 124.9(4) . . ?
C6 N1 Ru1 117.3(4) . . ?
C1 N2 C5 117.9(5) . . ?
C1 N2 Ru1 126.9(4) . . ?
C5 N2 Ru1 114.9(4) . . ?
C11 N3 C15 117.0(5) . . ?
C11 N3 Ru1 125.4(4) . . ?
C15 N3 Ru1 117.6(4) . . ?
C20 N4 C16 118.4(5) . . ?
C20 N4 Ru1 126.1(4) . . ?
C16 N4 Ru1 115.5(4) . . ?
C27 N5 C22 117.3(5) . . ?
N2 C1 C2 123.1(7) . . ?
C1 C2 C3 118.2(7) . . ?
C4 C3 C2 119.8(7) . . ?
C3 C4 C5 119.2(7) . . ?
N2 C5 C4 121.7(6) . . ?
N2 C5 C6 115.1(5) . . ?
C4 C5 C6 123.1(6) . . ?
N1 C6 C7 121.5(6) . . ?
N1 C6 C5 115.1(5) . . ?
C7 C6 C5 123.4(6) . . ?
C8 C7 C6 120.0(7) . . ?
C9 C8 C7 118.9(6) . . ?
C8 C9 C10 118.9(7) . . ?
N1 C10 C9 123.0(7) . . ?
N3 C11 C12 123.3(6) . . ?
C13 C12 C11 119.0(6) . . ?
C14 C13 C12 118.9(6) . . ?
C13 C14 C15 120.7(6) . . ?
N3 C15 C14 121.1(6) . . ?
N3 C15 C16 115.7(5) . . ?
C14 C15 C16 123.3(6) . . ?
N4 C16 C17 121.7(5) . . ?
N4 C16 C15 114.2(5) . . ?
C17 C16 C15 124.1(6) . . ?
C18 C17 C16 119.1(6) . . ?
C17 C18 C19 120.3(6) . . ?
C20 C19 C18 118.5(6) . . ?
N4 C20 C19 122.1(6) . . ?
C26 C21 C22 114.2(5) . . ?
C26 C21 Ru1 131.8(5) . . ?
C22 C21 Ru1 114.1(4) . . ?
C23 C22 N5 123.6(6) . . ?
C23 C22 C21 124.4(5) . . ?
N5 C22 C21 111.9(5) . . ?
C24 C23 C22 118.7(6) . . ?
C25 C24 C23 118.4(6) . . ?
C24 C25 C26 122.8(5) . . ?
C24 C25 Br2 118.6(5) . . ?
C26 C25 Br2 118.5(5) . . ?
C25 C26 C21 121.4(6) . . ?
N5 C27 C28 113.5(5) . . ?
N5 C27 Ru1 116.5(4) . . ?
C28 C27 Ru1 130.0(4) . . ?
C29 C28 C27 110.4(4) . . ?
C30 C29 C34 118.1(6) . . ?
C30 C29 C28 121.2(5) . . ?
C34 C29 C28 120.7(6) . . ?
C31 C30 C29 120.9(6) . . ?
C30 C31 O1 124.5(5) . . ?
C30 C31 C32 121.0(6) . . ?
O1 C31 C32 114.5(5) . . ?
O5 C32 C33 125.1(6) . . ?
O5 C32 C31 115.9(6) . . ?
C33 C32 C31 119.0(6) . . ?
C32 C33 C34 120.2(6) . . ?
C29 C34 C33 120.8(6) . . ?
O1 C35 C36 107.5(5) . . ?
O2 C36 C35 110.3(6) . . ?
O2 C37 C38 107.0(7) . . ?
O3 C38 C37 105.2(8) . . ?
C40 C39 O3 115.7(13) . . ?
O4 C40 C39 116.2(9) . . ?
O4 C41 C42 109.3(6) . . ?
O5 C42 C41 107.7(6) . . ?
O7 S1 O8 116.0(4) . . ?
O7 S1 O6 115.6(4) . . ?
O8 S1 O6 113.5(3) . . ?
O7 S1 C43 101.9(4) . . ?
O8 S1 C43 104.7(4) . . ?
O6 S1 C43 102.6(5) . . ?
F3 C43 F1 106.5(9) . . ?
F3 C43 F2 106.0(9) . . ?
F1 C43 F2 106.6(8) . . ?
F3 C43 S1 113.6(7) . . ?
F1 C43 S1 112.3(7) . . ?
F2 C43 S1 111.5(7) . . ?
C44 O9 C46 123.9(12) . . ?
C45 C44 O9 116.1(13) . . ?
O9 C46 C47 120.3(15) . . ?

loop_
_geom_bond_atom_site_label_1
_geom_bond_atom_site_label_2
_geom_bond_distance
_geom_bond_site_symmetry_2
_geom_bond_publ_flag
Ru1 C27 1.963(6) . ?
Ru1 C21 2.020(6) . ?
Ru1 N3 2.055(4) . ?
Ru1 N1 2.060(5) . ?
Ru1 N2 2.129(5) . ?
Ru1 N4 2.141(5) . ?
Br2 C25 1.921(6) . ?
O1 C31 1.373(7) . ?
O1 C35 1.415(7) . ?
O2 C37 1.395(8) . ?
O2 C36 1.410(9) . ?
O3 C38 1.375(9) . ?
O3 C39 1.501(12) . ?
O4 C40 1.373(10) . ?
O4 C41 1.414(8) . ?
O5 C32 1.352(7) . ?
O5 C42 1.399(7) . ?
N1 C10 1.354(7) . ?
N1 C6 1.354(7) . ?
N2 C1 1.338(7) . ?
N2 C5 1.351(7) . ?
N3 C11 1.346(7) . ?
N3 C15 1.356(7) . ?
N4 C20 1.337(7) . ?
N4 C16 1.355(7) . ?
N5 C27 1.338(7) . ?
N5 C22 1.415(7) . ?
C1 C2 1.371(9) . ?
C2 C3 1.380(11) . ?
C3 C4 1.361(10) . ?
C4 C5 1.379(9) . ?
C5 C6 1.463(8) . ?
C6 C7 1.382(8) . ?
C7 C8 1.379(9) . ?
C8 C9 1.374(10) . ?
C9 C10 1.377(8) . ?
C11 C12 1.374(8) . ?
C12 C13 1.370(9) . ?
C13 C14 1.343(9) . ?
C14 C15 1.393(8) . ?
C15 C16 1.467(8) . ?
C16 C17 1.378(8) . ?
C17 C18 1.339(9) . ?
C18 C19 1.386(9) . ?
C19 C20 1.368(9) . ?
C21 C26 1.398(7) . ?
C21 C22 1.423(8) . ?
C22 C23 1.389(8) . ?
C23 C24 1.385(8) . ?
C24 C25 1.373(8) . ?
C25 C26 1.387(8) . ?
C27 C28 1.521(7) . ?
C28 C29 1.518(7) . ?
C29 C30 1.387(8) . ?
C29 C34 1.390(8) . ?
C30 C31 1.367(8) . ?
C31 C32 1.391(8) . ?
C32 C33 1.364(9) . ?
C33 C34 1.398(8) . ?
C35 C36 1.515(9) . ?
C37 C38 1.573(12) . ?
C39 C40 1.376(14) . ?
C41 C42 1.467(9) . ?
S1 O7 1.426(5) . ?
S1 O8 1.429(5) . ?
S1 O6 1.441(6) . ?
S1 C43 1.778(10) . ?
C43 F3 1.312(9) . ?
C43 F1 1.324(9) . ?
C43 F2 1.345(11) . ?
O9 C44 1.402(14) . ?
O9 C46 1.406(16) . ?
C44 C45 1.338(17) . ?
C46 C47 1.415(19) . ?
